data_9007850
loop_
_publ_author_name
'Gougeon, P.'
'Potel, M.'
'Sergent, M.'

_publ_section_title
;
 Structure of Cs5Mo21Se23 containing Mo21 clusters
;
_journal_name_full 'Acta Crystallographica, Section C'
_journal_page_first 2284
_journal_page_last 2287
_journal_paper_doi 10.1107/S0108270190005650
_journal_volume 46
_journal_year 1990
_chemical_formula_structural Cs5Mo21Se23
_chemical_formula_sum 'Cs5 Mo21 Se23'
_space_group_IT_number 176
_symmetry_space_group_name_Hall '-P 6c'
_symmetry_space_group_name_H-M 'P 63/m'
_cell_angle_alpha 90
_cell_angle_beta 90
_cell_angle_gamma 120
_cell_length_a 9.6513
_cell_length_b 9.6513
_cell_length_c 29.939
_cell_formula_units_Z 2
_cell_volume 2415.125
_database_code_amcsd 0010213
_exptl_crystal_density_diffrn 6.182
_cod_original_formula_sum 'Mo21 Se23 Cs5'
_cod_database_code 9007850
_amcsd_formula_title Cs5Mo21Se23

loop_
_space_group_symop_operation_xyz
x,y,z
-x+y,-x,1/2-z
x-y,x,1/2+z
y,-x+y,-z
-y,x-y,z
x,y,1/2-z
-x,-y,1/2+z
x-y,x,-z
-x+y,-x,z
-y,x-y,1/2-z
y,-x+y,1/2+z
-x,-y,-z

loop_
_atom_site_label
_atom_site_fract_x
_atom_site_fract_y
_atom_site_fract_z
_atom_site_U_iso_or_equiv
Mol 0.51950 0.16530 0.52395 0.00760
Mo2 0.68470 0.18340 0.60037 0.00633
Mo3 0.51840 0.16470 0.67488 0.00633
Mo4 0.68780 0.18590 0.75000 0.00659
Se1 0.04400 0.33760 0.47042 0.00849
Se2 0.62360 -0.00630 0.09918 0.00963
Se3 0.70970 0.04390 0.67533 0.00963
Se4 0.62230 0.00030 0.25000 0.00861
Se5 0.66667 0.33333 0.45672 0.01013
Csl 0.66667 0.33333 0.16787 0.02014
Cs2 0.00000 0.00000 0.25000 0.02368
Cs3 0.00000 0.00000 0.09476 0.02457

loop_
_cod_related_entry_id
_cod_related_entry_database
_cod_related_entry_code
1 AMCSD 0010213
